data_1562565
loop_
_publ_author_name
'Koscielski, Lukasz A.'
'Pozzi, Eric A.'
'Van Duyne, Richard P.'
'Ibers, James A.'

_publ_section_title
;
 Synthesis, single-crystal structure, and optical absorption of Rb2Th7Se15
;
_journal_name_full 'Journal of Solid State Chemistry'
_journal_page_first 1
_journal_page_last 4
_journal_paper_doi 10.1016/j.jssc.2013.06.013
_journal_volume 205
_journal_year 2013
_chemical_formula_moiety 'Rb2 Se15 Th7'
_chemical_formula_sum 'Rb2 Se15 Th7'
_chemical_formula_weight 2979.62
_chemical_name_common 'rubidium thorium selenide'
_chemical_name_systematic
; 
 dirubidium heptathorium(IV) pentakaidecaselenide 
;
_space_group_IT_number 14
_space_group_name_Hall '-P 2ybc'
_space_group_name_H-M_alt 'P 1 21/c 1'
_symmetry_cell_setting monoclinic
_symmetry_space_group_name_Hall '-P 2ybc'
_symmetry_space_group_name_H-M 'P 1 21/c 1'
_atom_sites_solution_primary direct
_atom_sites_solution_secondary difmap
_cell_angle_alpha 90.00
_cell_angle_beta 90.5340(10)
_cell_angle_gamma 90.00
_cell_formula_units_Z 4
_cell_length_a 15.2384(5)
_cell_length_b 7.8625(2)
_cell_length_c 21.7614(7)
_cell_measurement_reflns_used 15561
_cell_measurement_temperature 100(2)
_cell_measurement_theta_max 41.06
_cell_measurement_theta_min 1.87
_cell_volume 2607.16(14)
_computing_cell_refinement 'Bruker SAINT'
_computing_data_collection 'Bruker APEX2'
_computing_data_reduction 'Bruker SAINT'
_computing_molecular_graphics 'Bruker SHELXTL'
_computing_publication_material 'Bruker SHELXTL'
_computing_structure_refinement 'SHELXL-97 (Sheldrick, 2008a)'
_computing_structure_solution 'SHELXS-97 (Sheldrick, 2008a)'
_diffrn_ambient_temperature 100(2)
_diffrn_measured_fraction_theta_full 0.902
_diffrn_measured_fraction_theta_max 0.902
_diffrn_measurement_device_type 'Bruker APEX-II CCD'
_diffrn_measurement_method '\f and \w scans'
_diffrn_radiation_monochromator graphite
_diffrn_radiation_source 'fine-focus sealed tube'
_diffrn_radiation_type MoK\a
_diffrn_radiation_wavelength 0.71073
_diffrn_reflns_av_R_equivalents 0.0472
_diffrn_reflns_av_sigmaI/netI 0.0433
_diffrn_reflns_limit_h_max 26
_diffrn_reflns_limit_h_min -24
_diffrn_reflns_limit_k_max 13
_diffrn_reflns_limit_k_min -14
_diffrn_reflns_limit_l_max 38
_diffrn_reflns_limit_l_min -39
_diffrn_reflns_number 64617
_diffrn_reflns_theta_full 41.06
_diffrn_reflns_theta_max 41.06
_diffrn_reflns_theta_min 1.87
_exptl_absorpt_coefficient_mu 64.415
_exptl_absorpt_correction_T_max 0.1728
_exptl_absorpt_correction_T_min 0.0462
_exptl_absorpt_correction_type numerical
_exptl_absorpt_process_details 'face indexed, SADABS (Sheldrick, 2008b)'
_exptl_crystal_colour red
_exptl_crystal_density_diffrn 7.591
_exptl_crystal_density_method 'not measured'
_exptl_crystal_description plate
_exptl_crystal_F_000 4856
_exptl_crystal_size_max 0.12
_exptl_crystal_size_mid 0.07
_exptl_crystal_size_min 0.04
_refine_diff_density_max 3.750
_refine_diff_density_min -3.831
_refine_diff_density_rms 0.575
_refine_ls_extinction_coef 0.000114(5)
_refine_ls_extinction_expression Fc^*^=kFc[1+0.001xFc^2^\l^3^/sin(2\q)]^-1/4^
_refine_ls_extinction_method SHELXL
_refine_ls_goodness_of_fit_ref 1.115
_refine_ls_matrix_type full
_refine_ls_number_parameters 218
_refine_ls_number_reflns 15561
_refine_ls_number_restraints 0
_refine_ls_restrained_S_all 1.115
_refine_ls_R_factor_all 0.0532
_refine_ls_R_factor_gt 0.0317
_refine_ls_shift/su_max 0.007
_refine_ls_shift/su_mean 0.000
_refine_ls_structure_factor_coef Fsqd
_refine_ls_weighting_details
; calc 
 [1.00000+0.00000exp(0.00(sin\q/\l)^2^)]/ 
   [\s^2^(Fo^2^)+0.0000+0.0000*P+(0.0167P)^2^+0.0000sin\q/\l] 
 where P = 1.00000Fo^2^ + 0.00000Fc^2^ 
;
_refine_ls_weighting_scheme calc
_refine_ls_wR_factor_gt 0.0586
_refine_ls_wR_factor_ref 0.0631
_reflns_number_gt 11674
_reflns_number_total 15561
_reflns_threshold_expression >2sigma(I)
_cod_data_source_file JSSC-2013-205-1.cif
_cod_data_source_block Rb2Th7Se15
_cod_original_sg_symbol_H-M 'P 21/c'
_cod_database_code 1562565

loop_
_symmetry_equiv_pos_as_xyz
'x, y, z'
'-x, y+1/2, -z+1/2'
'-x, -y, -z'
'x, -y-1/2, z-1/2'

loop_
_atom_site_label
_atom_site_type_symbol
_atom_site_fract_x
_atom_site_fract_y
_atom_site_fract_z
_atom_site_U_iso_or_equiv
_atom_site_adp_type
_atom_site_occupancy
_atom_site_symmetry_multiplicity
_atom_site_calc_flag
_atom_site_refinement_flags
_atom_site_disorder_assembly
_atom_site_disorder_group
Th1 Th 0.096135(11) 0.41713(2) 0.422871(8) 0.00394(3) Uani 1 1 d . . .
Th2 Th 0.117361(11) 0.52457(2) 0.060927(8) 0.00360(3) Uani 1 1 d . . .
Th3 Th 0.212513(11) 0.02613(2) 0.104890(8) 0.00371(3) Uani 1 1 d . . .
Th4 Th 0.248592(11) 0.56904(2) 0.244714(8) 0.00401(3) Uani 1 1 d . . .
Th5 Th 0.421263(11) 0.42270(2) 0.085704(8) 0.00397(3) Uani 1 1 d . . .
Th6 Th 0.546627(11) 0.47570(2) 0.274196(8) 0.00378(3) Uani 1 1 d . . .
Th7 Th 0.737239(12) 0.44536(2) 0.114202(8) 0.00597(3) Uani 1 1 d . . .
Rb1 Rb 0.04496(3) 0.05047(6) 0.26820(2) 0.00641(8) Uani 1 1 d . . .
Rb2 Rb 0.39228(3) 0.45216(6) 0.44191(2) 0.00623(8) Uani 1 1 d . . .
Se1 Se 0.04612(3) 0.16431(6) 0.04712(2) 0.00423(8) Uani 1 1 d . . .
Se2 Se 0.06744(3) 0.80868(6) 0.14419(2) 0.00477(8) Uani 1 1 d . . .
Se3 Se 0.07827(3) 0.03577(6) 0.42810(2) 0.00434(8) Uani 1 1 d . . .
Se4 Se 0.12742(3) 0.69728(7) 0.33265(2) 0.00569(8) Uani 1 1 d . . .
Se5 Se 0.14100(3) 0.32883(6) 0.17457(2) 0.00490(8) Uani 1 1 d . . .
Se6 Se 0.23211(3) 0.29274(7) 0.34331(2) 0.00619(8) Uani 1 1 d . . .
Se7 Se 0.25986(3) 0.31109(7) 0.01081(2) 0.00535(8) Uani 1 1 d . . .
Se8 Se 0.28433(3) 0.66654(6) 0.11859(2) 0.00450(8) Uani 1 1 d . . .
Se9 Se 0.38653(3) 0.33413(6) 0.21431(2) 0.00480(8) Uani 1 1 d . . .
Se10 Se 0.40359(3) 0.04847(7) 0.09532(2) 0.00496(8) Uani 1 1 d . . .
Se11 Se 0.46900(3) 0.16314(7) 0.34294(2) 0.00711(9) Uani 1 1 d . . .
Se12 Se 0.58827(3) 0.36868(7) 0.02811(2) 0.00688(9) Uani 1 1 d . . .
Se13 Se 0.60250(3) 0.20160(7) 0.18101(2) 0.00504(8) Uani 1 1 d . . .
Se14 Se 0.73852(3) 0.45303(6) 0.26021(2) 0.00439(8) Uani 1 1 d . . .
Se15 Se 0.79877(3) 0.17684(6) 0.01244(2) 0.00481(8) Uani 1 1 d . . .

loop_
_atom_site_aniso_label
_atom_site_aniso_U_11
_atom_site_aniso_U_22
_atom_site_aniso_U_33
_atom_site_aniso_U_23
_atom_site_aniso_U_13
_atom_site_aniso_U_12
Th1 0.00410(7) 0.00382(7) 0.00392(7) -0.00026(5) 0.00085(5) -0.00029(5)
Th2 0.00351(7) 0.00366(7) 0.00365(7) -0.00031(5) 0.00018(5) -0.00006(5)
Th3 0.00353(7) 0.00386(7) 0.00376(7) 0.00010(5) 0.00024(5) -0.00016(5)
Th4 0.00430(7) 0.00412(7) 0.00361(7) -0.00037(5) 0.00055(5) -0.00030(5)
Th5 0.00393(7) 0.00421(7) 0.00378(7) -0.00011(5) 0.00045(5) -0.00029(5)
Th6 0.00361(7) 0.00394(7) 0.00378(7) -0.00024(5) 0.00009(5) 0.00003(5)
Th7 0.00707(7) 0.00555(7) 0.00529(7) 0.00009(6) 0.00066(5) -0.00110(6)
Rb1 0.00757(19) 0.00574(19) 0.00597(18) -0.00001(15) 0.00234(14) 0.00075(15)
Rb2 0.00702(19) 0.00626(19) 0.00545(18) -0.00020(15) 0.00177(14) -0.00168(15)
Se1 0.00421(19) 0.00388(19) 0.00460(19) -0.00023(15) 0.00056(14) -0.00054(15)
Se2 0.00451(19) 0.00451(19) 0.0053(2) -0.00053(16) 0.00098(14) -0.00022(15)
Se3 0.00413(19) 0.0044(2) 0.00447(19) -0.00030(15) 0.00014(14) -0.00002(15)
Se4 0.0066(2) 0.0052(2) 0.0053(2) 0.00035(16) 0.00211(15) 0.00030(16)
Se5 0.0060(2) 0.00452(19) 0.00416(19) 0.00009(15) -0.00039(14) -0.00071(15)
Se6 0.0069(2) 0.0054(2) 0.0064(2) 0.00115(16) 0.00294(15) 0.00130(16)
Se7 0.00468(19) 0.0053(2) 0.0061(2) -0.00072(16) 0.00017(14) 0.00064(16)
Se8 0.00492(19) 0.00423(19) 0.00436(19) 0.00030(15) 0.00057(14) 0.00049(15)
Se9 0.0052(2) 0.0045(2) 0.00471(19) 0.00003(15) 0.00057(14) 0.00065(15)
Se10 0.00450(19) 0.00498(19) 0.00538(19) 0.00047(16) -0.00062(14) -0.00042(15)
Se11 0.0099(2) 0.0057(2) 0.0057(2) -0.00119(16) -0.00263(16) 0.00231(17)
Se12 0.0049(2) 0.0091(2) 0.0066(2) 0.00219(17) 0.00164(15) 0.00119(16)
Se13 0.00449(19) 0.00521(19) 0.0054(2) -0.00018(16) -0.00012(14) -0.00010(15)
Se14 0.00422(19) 0.00437(19) 0.00459(19) -0.00001(16) 0.00006(14) 0.00019(15)
Se15 0.00535(19) 0.00484(19) 0.00422(19) -0.00021(16) -0.00036(14) 0.00064(15)

loop_
_atom_type_symbol
_atom_type_description
_atom_type_scat_dispersion_real
_atom_type_scat_dispersion_imag
_atom_type_scat_source
Se Se -0.0929 2.2259 'International Tables Vol C Tables 4.2.6.8 and 6.1.1.4'
Rb Rb -0.9393 2.9676 'International Tables Vol C Tables 4.2.6.8 and 6.1.1.4'
Th Th -7.2400 8.8979 'International Tables Vol C Tables 4.2.6.8 and 6.1.1.4'

loop_
_geom_angle_atom_site_label_1
_geom_angle_atom_site_label_2
_geom_angle_atom_site_label_3
_geom_angle
_geom_angle_site_symmetry_1
_geom_angle_site_symmetry_3
Se6 Th1 Se1 133.185(15) . 4_566
Se6 Th1 Se15 97.561(15) . 2_655
Se1 Th1 Se15 81.564(14) 4_566 2_655
Se6 Th1 Se1 151.480(15) . 2
Se1 Th1 Se1 75.006(15) 4_566 2
Se15 Th1 Se1 80.617(14) 2_655 2
Se6 Th1 Se4 74.688(15) . .
Se1 Th1 Se4 145.354(15) 4_566 .
Se15 Th1 Se4 73.377(14) 2_655 .
Se1 Th1 Se4 77.580(14) 2 .
Se6 Th1 Se2 102.116(15) . 2_545
Se1 Th1 Se2 99.619(14) 4_566 2_545
Se15 Th1 Se2 151.058(15) 2_655 2_545
Se1 Th1 Se2 71.944(14) 2 2_545
Se4 Th1 Se2 91.535(14) . 2_545
Se6 Th1 Se3 75.572(14) . .
Se1 Th1 Se3 73.695(14) 4_566 .
Se15 Th1 Se3 136.124(15) 2_655 .
Se1 Th1 Se3 124.958(14) 2 .
Se4 Th1 Se3 140.577(15) . .
Se2 Th1 Se3 70.160(14) 2_545 .
Se6 Th1 Rb1 56.864(12) . .
Se1 Th1 Rb1 120.898(13) 4_566 .
Se15 Th1 Rb1 153.185(12) 2_655 .
Se1 Th1 Rb1 117.366(12) 2 .
Se4 Th1 Rb1 90.481(12) . .
Se2 Th1 Rb1 46.832(12) 2_545 .
Se3 Th1 Rb1 51.308(11) . .
Se6 Th1 Rb2 49.882(12) . .
Se1 Th1 Rb2 101.473(12) 4_566 .
Se15 Th1 Rb2 51.552(12) 2_655 .
Se1 Th1 Rb2 131.580(12) 2 .
Se4 Th1 Rb2 81.419(12) . .
Se2 Th1 Rb2 151.998(12) 2_545 .
Se3 Th1 Rb2 98.460(12) . .
Rb1 Th1 Rb2 105.836(9) . .
Se6 Th1 Rb1 82.645(12) . 2
Se1 Th1 Rb1 137.957(12) 4_566 2
Se15 Th1 Rb1 120.126(12) 2_655 2
Se1 Th1 Rb1 74.102(11) 2 2
Se4 Th1 Rb1 48.758(12) . 2
Se2 Th1 Rb1 43.469(11) 2_545 2
Se3 Th1 Rb1 102.187(12) . 2
Rb1 Th1 Rb1 54.245(5) . 2
Rb2 Th1 Rb1 120.346(9) . 2
Se5 Th2 Se7 85.894(15) . .
Se5 Th2 Se2 84.873(14) . .
Se7 Th2 Se2 147.281(14) . .
Se5 Th2 Se3 139.065(15) . 4_565
Se7 Th2 Se3 72.151(14) . 4_565
Se2 Th2 Se3 131.188(15) . 4_565
Se5 Th2 Se3 93.600(14) . 2
Se7 Th2 Se3 141.282(15) . 2
Se2 Th2 Se3 70.694(14) . 2
Se3 Th2 Se3 83.799(14) 4_565 2
Se5 Th2 Se8 75.446(14) . .
Se7 Th2 Se8 75.300(14) . .
Se2 Th2 Se8 72.003(14) . .
Se3 Th2 Se8 128.116(14) 4_565 .
Se3 Th2 Se8 141.875(14) 2 .
Se5 Th2 Se1 68.663(14) . .
Se7 Th2 Se1 72.455(14) . .
Se2 Th2 Se1 131.614(14) . .
Se3 Th2 Se1 71.878(14) 4_565 .
Se3 Th2 Se1 71.409(14) 2 .
Se8 Th2 Se1 132.709(14) . .
Se5 Th2 Se15 141.163(14) . 3_665
Se7 Th2 Se15 86.142(14) . 3_665
Se2 Th2 Se15 81.674(14) . 3_665
Se3 Th2 Se15 72.717(14) 4_565 3_665
Se3 Th2 Se15 115.569(14) 2 3_665
Se8 Th2 Se15 65.763(13) . 3_665
Se1 Th2 Se15 142.780(14) . 3_665
Se5 Th2 Rb1 52.380(12) . 2
Se7 Th2 Rb1 137.937(13) . 2
Se2 Th2 Rb1 46.887(12) . 2
Se3 Th2 Rb1 134.666(12) 4_565 2
Se3 Th2 Rb1 51.393(11) 2 2
Se8 Th2 Rb1 96.139(12) . 2
Se1 Th2 Rb1 85.718(12) . 2
Se15 Th2 Rb1 128.405(12) 3_665 2
Se10 Th3 Se2 144.107(15) . 1_545
Se10 Th3 Se15 91.170(14) . 3_655
Se2 Th3 Se15 84.321(14) 1_545 3_655
Se10 Th3 Se1 141.300(15) . .
Se2 Th3 Se1 72.459(14) 1_545 .
Se15 Th3 Se1 78.284(14) 3_655 .
Se10 Th3 Se5 110.559(15) . .
Se2 Th3 Se5 92.088(14) 1_545 .
Se15 Th3 Se5 145.256(14) 3_655 .
Se1 Th3 Se5 67.760(14) . .
Se10 Th3 Se8 72.891(14) . 1_545
Se2 Th3 Se8 72.601(14) 1_545 1_545
Se15 Th3 Se8 66.986(14) 3_655 1_545
Se1 Th3 Se8 132.371(14) . 1_545
Se5 Th3 Se8 144.173(14) . 1_545
Se10 Th3 Se14 81.168(14) . 2_645
Se2 Th3 Se14 77.839(14) 1_545 2_645
Se15 Th3 Se14 136.117(15) 3_655 2_645
Se1 Th3 Se14 131.249(14) . 2_645
Se5 Th3 Se14 75.781(14) . 2_645
Se8 Th3 Se14 69.476(14) 1_545 2_645
Se10 Th3 Se7 70.990(14) . .
Se2 Th3 Se7 142.151(14) 1_545 .
Se15 Th3 Se7 80.576(14) 3_655 .
Se1 Th3 Se7 70.580(13) . .
Se5 Th3 Se7 81.431(14) . .
Se8 Th3 Se7 130.165(14) 1_545 .
Se14 Th3 Se7 134.741(14) 2_645 .
Se10 Th3 Rb1 129.808(13) . .
Se2 Th3 Rb1 49.016(12) 1_545 .
Se15 Th3 Rb1 132.710(12) 3_655 .
Se1 Th3 Rb1 80.176(12) . .
Se5 Th3 Rb1 49.267(12) . .
Se8 Th3 Rb1 99.908(12) 1_545 .
Se14 Th3 Rb1 51.299(11) 2_645 .
Se7 Th3 Rb1 129.608(12) . .
Se10 Th3 Rb2 47.850(12) . 4_565
Se2 Th3 Rb2 135.911(13) 1_545 4_565
Se15 Th3 Rb2 51.940(12) 3_655 4_565
Se1 Th3 Rb2 99.955(12) . 4_565
Se5 Th3 Rb2 126.041(12) . 4_565
Se8 Th3 Rb2 83.780(12) 1_545 4_565
Se14 Th3 Rb2 127.914(12) 2_645 4_565
Se7 Th3 Rb2 46.448(11) . 4_565
Rb1 Th3 Rb2 174.936(10) . 4_565
Se4 Th4 Se9 149.132(16) . .
Se4 Th4 Se8 131.900(15) . .
Se9 Th4 Se8 78.964(14) . .
Se4 Th4 Se5 102.422(15) . .
Se9 Th4 Se5 82.681(15) . .
Se8 Th4 Se5 77.661(14) . .
Se4 Th4 Se13 90.396(15) . 2_655
Se9 Th4 Se13 78.116(15) . 2_655
Se8 Th4 Se13 105.852(15) . 2_655
Se5 Th4 Se13 159.298(15) . 2_655
Se4 Th4 Se14 73.393(14) . 2_655
Se9 Th4 Se14 125.712(15) . 2_655
Se8 Th4 Se14 71.983(14) . 2_655
Se5 Th4 Se14 131.479(15) . 2_655
Se13 Th4 Se14 67.600(14) 2_655 2_655
Se4 Th4 Se6 73.945(15) . .
Se9 Th4 Se6 76.764(14) . .
Se8 Th4 Se6 149.920(15) . .
Se5 Th4 Se6 81.854(15) . .
Se13 Th4 Se6 86.262(15) 2_655 .
Se14 Th4 Se6 137.504(15) 2_655 .
Se4 Th4 Rb1 53.292(12) . 2
Se9 Th4 Rb1 134.020(13) . 2
Se8 Th4 Rb1 98.342(12) . 2
Se5 Th4 Rb1 52.510(12) . 2
Se13 Th4 Rb1 143.559(13) 2_655 2
Se14 Th4 Rb1 95.469(12) 2_655 2
Se6 Th4 Rb1 86.132(12) . 2
Se12 Th5 Se8 146.939(16) . .
Se12 Th5 Se9 123.218(15) . .
Se8 Th5 Se9 77.710(14) . .
Se12 Th5 Se11 79.918(16) . 2_655
Se8 Th5 Se11 81.590(15) . 2_655
Se9 Th5 Se11 75.941(15) . 2_655
Se12 Th5 Se10 88.025(15) . .
Se8 Th5 Se10 124.595(15) . .
Se9 Th5 Se10 71.328(14) . .
Se11 Th5 Se10 130.516(15) 2_655 .
Se12 Th5 Se12 75.832(16) . 3_665
Se8 Th5 Se12 79.216(14) . 3_665
Se9 Th5 Se12 156.466(15) . 3_665
Se11 Th5 Se12 96.190(15) 2_655 3_665
Se10 Th5 Se12 127.092(15) . 3_665
Se12 Th5 Se7 115.743(15) . .
Se8 Th5 Se7 75.364(14) . .
Se9 Th5 Se7 106.732(14) . .
Se11 Th5 Se7 155.450(15) 2_655 .
Se10 Th5 Se7 71.353(14) . .
Se12 Th5 Se7 71.478(14) 3_665 .
Se12 Th5 Rb2 70.652(13) . 4_565
Se8 Th5 Rb2 123.766(12) . 4_565
Se9 Th5 Rb2 120.701(13) . 4_565
Se11 Th5 Rb2 150.568(13) 2_655 4_565
Se10 Th5 Rb2 50.542(12) . 4_565
Se12 Th5 Rb2 76.646(13) 3_665 4_565
Se7 Th5 Rb2 48.954(12) . 4_565
Se12 Th5 Rb2 44.869(12) . 2_645
Se8 Th5 Rb2 168.101(12) . 2_645
Se9 Th5 Rb2 92.847(12) . 2_645
Se11 Th5 Rb2 103.333(13) 2_655 2_645
Se10 Th5 Rb2 44.246(11) . 2_645
Se12 Th5 Rb2 110.621(12) 3_665 2_645
Se7 Th5 Rb2 100.916(12) . 2_645
Rb2 Th5 Rb2 55.165(11) 4_565 2_645
Se14 Th6 Se11 90.753(15) . 2_655
Se14 Th6 Se9 137.998(15) . .
Se11 Th6 Se9 75.465(14) 2_655 .
Se14 Th6 Se10 82.321(14) . 2_655
Se11 Th6 Se10 137.971(15) 2_655 2_655
Se9 Th6 Se10 133.531(15) . 2_655
Se14 Th6 Se9 74.314(14) . 2_655
Se11 Th6 Se9 68.187(14) 2_655 2_655
Se9 Th6 Se9 131.592(14) . 2_655
Se10 Th6 Se9 70.035(14) 2_655 2_655
Se14 Th6 Se13 144.149(15) . 2_655
Se11 Th6 Se13 86.042(15) 2_655 2_655
Se9 Th6 Se13 75.364(14) . 2_655
Se10 Th6 Se13 76.594(14) 2_655 2_655
Se9 Th6 Se13 71.369(14) 2_655 2_655
Se14 Th6 Se13 67.030(14) . .
Se11 Th6 Se13 78.559(15) 2_655 .
Se9 Th6 Se13 71.364(14) . .
Se10 Th6 Se13 133.588(15) 2_655 .
Se9 Th6 Se13 127.902(14) 2_655 .
Se13 Th6 Se13 145.865(8) 2_655 .
Se14 Th6 Se11 112.533(15) . .
Se11 Th6 Se11 141.290(11) 2_655 .
Se9 Th6 Se11 66.504(14) . .
Se10 Th6 Se11 77.815(14) 2_655 .
Se9 Th6 Se11 146.021(15) 2_655 .
Se13 Th6 Se11 91.061(14) 2_655 .
Se13 Th6 Se11 82.699(14) . .
Se14 Th6 Rb2 128.796(12) . .
Se11 Th6 Rb2 134.710(14) 2_655 .
Se9 Th6 Rb2 84.505(12) . .
Se10 Th6 Rb2 49.257(12) 2_655 .
Se9 Th6 Rb2 98.917(12) 2_655 .
Se13 Th6 Rb2 49.363(12) 2_655 .
Se13 Th6 Rb2 132.407(12) . .
Se11 Th6 Rb2 49.843(12) . .
Se6 Th7 Se12 120.341(16) 2_655 .
Se6 Th7 Se3 74.478(14) 2_655 2_655
Se12 Th7 Se3 123.650(15) . 2_655
Se6 Th7 Se4 111.812(15) 2_655 2_645
Se12 Th7 Se4 127.845(15) . 2_645
Se3 Th7 Se4 69.056(14) 2_655 2_645
Se6 Th7 Se13 121.499(15) 2_655 .
Se12 Th7 Se13 71.006(14) . .
Se3 Th7 Se13 151.838(15) 2_655 .
Se4 Th7 Se13 83.016(14) 2_645 .
Se6 Th7 Se14 70.496(14) 2_655 .
Se12 Th7 Se14 128.876(14) . .
Se3 Th7 Se14 107.473(14) 2_655 .
Se4 Th7 Se14 68.663(13) 2_645 .
Se13 Th7 Se14 63.327(13) . .
Se6 Th7 Se15 141.979(14) 2_655 .
Se12 Th7 Se15 70.110(14) . .
Se3 Th7 Se15 70.653(13) 2_655 .
Se4 Th7 Se15 68.938(13) 2_645 .
Se13 Th7 Se15 96.512(14) . .
Se14 Th7 Se15 134.748(14) . .
Se6 Th7 Se7 73.576(14) 2_655 3_665
Se12 Th7 Se7 67.647(14) . 3_665
Se3 Th7 Se7 66.412(13) 2_655 3_665
Se4 Th7 Se7 131.471(14) 2_645 3_665
Se13 Th7 Se7 137.404(13) . 3_665
Se14 Th7 Se7 143.757(14) . 3_665
Se15 Th7 Se7 78.936(13) . 3_665
Se6 Th7 Rb1 60.398(13) 2_655 2_655
Se12 Th7 Rb1 178.074(13) . 2_655
Se3 Th7 Rb1 54.555(11) 2_655 2_655
Se4 Th7 Rb1 51.437(12) 2_645 2_655
Se13 Th7 Rb1 110.274(12) . 2_655
Se14 Th7 Rb1 52.930(11) . 2_655
Se15 Th7 Rb1 108.177(12) . 2_655
Se7 Th7 Rb1 111.338(12) 3_665 2_655
Se6 Th7 Rb2 163.230(13) 2_655 2_645
Se12 Th7 Rb2 47.942(12) . 2_645
Se3 Th7 Rb2 121.359(12) 2_655 2_645
Se4 Th7 Rb2 81.141(12) 2_645 2_645
Se13 Th7 Rb2 47.281(11) . 2_645
Se14 Th7 Rb2 106.581(12) . 2_645
Se15 Th7 Rb2 51.497(11) . 2_645
Se7 Th7 Rb2 106.398(12) 3_665 2_645
Rb1 Th7 Rb2 131.792(10) 2_655 2_645
Se6 Th7 Rb2 48.826(12) 2_655 2_655
Se12 Th7 Rb2 71.792(13) . 2_655
Se3 Th7 Rb2 96.443(12) 2_655 2_655
Se4 Th7 Rb2 159.686(13) 2_645 2_655
Se13 Th7 Rb2 111.510(12) . 2_655
Se14 Th7 Rb2 104.315(12) . 2_655
Se15 Th7 Rb2 120.922(12) . 2_655
Se7 Th7 Rb2 45.118(11) 3_665 2_655
Rb1 Th7 Rb2 108.749(10) 2_655 2_655
Rb2 Th7 Rb2 119.091(11) 2_645 2_655
Se2 Rb1 Se2 152.282(17) 2_545 1_545
Se2 Rb1 Se5 100.566(18) 2_545 .
Se2 Rb1 Se5 80.226(16) 1_545 .
Se2 Rb1 Se4 117.752(19) 2_545 1_545
Se2 Rb1 Se4 79.899(16) 1_545 1_545
Se5 Rb1 Se4 129.364(19) . 1_545
Se2 Rb1 Se14 138.38(2) 2_545 2_645
Se2 Rb1 Se14 67.735(14) 1_545 2_645
Se5 Rb1 Se14 67.078(15) . 2_645
Se4 Rb1 Se14 62.304(15) 1_545 2_645
Se2 Rb1 Se3 61.049(14) 2_545 .
Se2 Rb1 Se3 140.42(2) 1_545 .
Se5 Rb1 Se3 124.472(19) . .
Se4 Rb1 Se3 60.527(14) 1_545 .
Se14 Rb1 Se3 92.327(16) 2_645 .
Se2 Rb1 Se5 71.215(15) 2_545 2_545
Se2 Rb1 Se5 95.305(17) 1_545 2_545
Se5 Rb1 Se5 152.777(17) . 2_545
Se4 Rb1 Se5 75.200(15) 1_545 2_545
Se14 Rb1 Se5 136.028(19) 2_645 2_545
Se3 Rb1 Se5 75.266(14) . 2_545
Se2 Rb1 Se4 76.920(15) 2_545 2_545
Se2 Rb1 Se4 76.597(15) 1_545 2_545
Se5 Rb1 Se4 74.872(15) . 2_545
Se4 Rb1 Se4 142.21(2) 1_545 2_545
Se14 Rb1 Se4 131.016(18) 2_645 2_545
Se3 Rb1 Se4 135.450(18) . 2_545
Se5 Rb1 Se4 77.965(15) 2_545 2_545
Se2 Rb1 Se6 80.385(15) 2_545 .
Se2 Rb1 Se6 123.749(17) 1_545 .
Se5 Rb1 Se6 66.482(14) . .
Se4 Rb1 Se6 87.606(16) 1_545 .
Se14 Rb1 Se6 58.083(13) 2_645 .
Se3 Rb1 Se6 59.199(13) . .
Se5 Rb1 Se6 133.909(17) 2_545 .
Se4 Rb1 Se6 130.127(18) 2_545 .
Se2 Rb1 Rb1 120.90(2) 2_545 2_545
Se2 Rb1 Rb1 49.640(13) 1_545 2_545
Se5 Rb1 Rb1 129.60(2) . 2_545
Se4 Rb1 Rb1 55.136(11) 1_545 2_545
Se14 Rb1 Rb1 93.937(16) 2_645 2_545
Se3 Rb1 Rb1 101.429(17) . 2_545
Se5 Rb1 Rb1 49.771(13) 2_545 2_545
Se4 Rb1 Rb1 87.169(19) 2_545 2_545
Se6 Rb1 Rb1 142.040(19) . 2_545
Se2 Rb1 Rb1 50.522(13) 2_545 2
Se2 Rb1 Rb1 114.52(2) 1_545 2
Se5 Rb1 Rb1 54.558(13) . 2
Se4 Rb1 Rb1 165.24(2) 1_545 2
Se14 Rb1 Rb1 118.754(18) 2_645 2
Se3 Rb1 Rb1 105.023(17) . 2
Se5 Rb1 Rb1 105.217(19) 2_545 2
Se4 Rb1 Rb1 49.835(15) 2_545 2
Se6 Rb1 Rb1 81.656(13) . 2
Rb1 Rb1 Rb1 136.30(2) 2_545 2
Se2 Rb1 Th7 100.332(15) 2_545 2_645
Se2 Rb1 Th7 106.969(15) 1_545 2_645
Se5 Rb1 Th7 98.660(14) . 2_645
Se4 Rb1 Th7 45.535(11) 1_545 2_645
Se14 Rb1 Th7 47.326(10) 2_645 2_645
Se3 Rb1 Th7 45.010(10) . 2_645
Se5 Rb1 Th7 108.270(14) 2_545 2_645
Se4 Rb1 Th7 172.179(17) 2_545 2_645
Se6 Rb1 Th7 42.087(10) . 2_645
Rb1 Rb1 Th7 100.453(13) 2_545 2_645
Rb1 Rb1 Th7 122.830(15) 2 2_645
Se7 Rb2 Se10 147.54(2) 4_566 2_655
Se7 Rb2 Se13 139.85(2) 4_566 2_655
Se10 Rb2 Se13 68.763(15) 2_655 2_655
Se7 Rb2 Se10 64.318(15) 4_566 4_566
Se10 Rb2 Se10 101.834(17) 2_655 4_566
Se13 Rb2 Se10 143.60(2) 2_655 4_566
Se7 Rb2 Se11 94.940(18) 4_566 .
Se10 Rb2 Se11 70.323(16) 2_655 .
Se13 Rb2 Se11 82.616(16) 2_655 .
Se10 Rb2 Se11 128.79(2) 4_566 .
Se7 Rb2 Se12 125.727(19) 4_566 2_655
Se10 Rb2 Se12 75.077(16) 2_655 2_655
Se13 Rb2 Se12 64.957(16) 2_655 2_655
Se10 Rb2 Se12 78.657(16) 4_566 2_655
Se11 Rb2 Se12 139.231(19) . 2_655
Se7 Rb2 Se6 67.711(15) 4_566 .
Se10 Rb2 Se6 126.065(18) 2_655 .
Se13 Rb2 Se6 74.750(16) 2_655 .
Se10 Rb2 Se6 130.310(18) 4_566 .
Se11 Rb2 Se6 66.725(15) . .
Se12 Rb2 Se6 122.264(19) 2_655 .
Se7 Rb2 Se15 71.064(15) 4_566 2_655
Se10 Rb2 Se15 136.78(2) 2_655 2_655
Se13 Rb2 Se15 87.557(17) 2_655 2_655
Se10 Rb2 Se15 75.896(15) 4_566 2_655
Se11 Rb2 Se15 143.957(19) . 2_655
Se12 Rb2 Se15 62.045(14) 2_655 2_655
Se6 Rb2 Se15 77.237(15) . 2_655
Se7 Rb2 Rb2 108.70(2) 4_566 3_666
Se10 Rb2 Rb2 51.253(13) 2_655 3_666
Se13 Rb2 Rb2 110.82(2) 2_655 3_666
Se10 Rb2 Rb2 50.581(13) 4_566 3_666
Se11 Rb2 Rb2 103.501(19) . 3_666
Se12 Rb2 Rb2 68.900(16) 2_655 3_666
Se6 Rb2 Rb2 168.57(2) . 3_666
Se15 Rb2 Rb2 112.397(19) 2_655 3_666
Se7 Rb2 Th5 45.094(11) 4_566 4_566
Se10 Rb2 Th5 104.096(15) 2_655 4_566
Se13 Rb2 Th5 169.876(17) 2_655 4_566
Se10 Rb2 Th5 43.199(11) 4_566 4_566
Se11 Rb2 Th5 88.221(14) . 4_566
Se12 Rb2 Th5 121.168(16) 2_655 4_566
Se6 Rb2 Th5 105.559(15) . 4_566
Se15 Rb2 Th5 102.428(14) 2_655 4_566
Rb2 Rb2 Th5 67.128(13) 3_666 4_566
Se7 Rb2 Th6 138.686(17) 4_566 .
Se10 Rb2 Th6 43.153(10) 2_655 .
Se13 Rb2 Th6 44.247(11) 2_655 .
Se10 Rb2 Th6 144.334(16) 4_566 .
Se11 Rb2 Th6 45.323(11) . .
Se12 Rb2 Th6 94.241(14) 2_655 .
Se6 Rb2 Th6 83.085(13) . .
Se15 Rb2 Th6 131.432(16) 2_655 .
Rb2 Rb2 Th6 94.104(15) 3_666 .
Th5 Rb2 Th6 125.638(12) 4_566 .
Se7 Rb2 Th3 43.907(11) 4_566 4_566
Se10 Rb2 Th3 139.810(16) 2_655 4_566
Se13 Rb2 Th3 129.165(16) 2_655 4_566
Se10 Rb2 Th3 40.493(10) 4_566 4_566
Se11 Rb2 Th3 138.636(16) . 4_566
Se12 Rb2 Th3 82.128(13) 2_655 4_566
Se6 Rb2 Th3 94.082(13) . 4_566
Se15 Rb2 Th3 41.890(10) 2_655 4_566
Rb2 Rb2 Th3 89.826(14) 3_666 4_566
Th5 Rb2 Th3 60.936(7) 4_566 4_566
Th6 Rb2 Th3 173.321(13) . 4_566
Th1 Se1 Th1 104.994(15) 4_565 2_545
Th1 Se1 Th3 94.708(15) 4_565 .
Th1 Se1 Th3 106.432(16) 2_545 .
Th1 Se1 Th2 101.627(15) 4_565 .
Th1 Se1 Th2 147.298(18) 2_545 .
Th3 Se1 Th2 89.795(14) . .
Th3 Se2 Th2 93.576(15) 1_565 .
Th3 Se2 Th1 108.542(17) 1_565 2
Th2 Se2 Th1 97.641(15) . 2
Th3 Se2 Rb1 158.60(2) 1_565 2
Th2 Se2 Rb1 91.555(16) . 2
Th1 Se2 Rb1 91.301(16) 2 2
Th3 Se2 Rb1 89.252(16) 1_565 1_565
Th2 Se2 Rb1 162.19(2) . 1_565
Th1 Se2 Rb1 98.107(16) 2 1_565
Rb1 Se2 Rb1 79.838(12) 2 1_565
Th2 Se3 Th2 96.201(14) 4_566 2_545
Th2 Se3 Th1 100.228(15) 4_566 .
Th2 Se3 Th1 97.047(15) 2_545 .
Th2 Se3 Th7 94.535(14) 4_566 2_645
Th2 Se3 Th7 159.770(19) 2_545 2_645
Th1 Se3 Th7 97.855(15) . 2_645
Th2 Se3 Rb1 172.00(2) 4_566 .
Th2 Se3 Rb1 86.858(14) 2_545 .
Th1 Se3 Rb1 86.681(15) . .
Th7 Se3 Rb1 80.434(14) 2_645 .
Th4 Se4 Th1 106.726(17) . .
Th4 Se4 Th7 92.327(15) . 2_655
Th1 Se4 Th7 109.419(16) . 2_655
Th4 Se4 Rb1 104.739(17) . 1_565
Th1 Se4 Rb1 145.441(19) . 1_565
Th7 Se4 Rb1 83.028(15) 2_655 1_565
Th4 Se4 Rb1 87.186(15) . 2
Th1 Se4 Rb1 92.534(16) . 2
Th7 Se4 Rb1 157.136(19) 2_655 2
Rb1 Se4 Rb1 75.029(12) 1_565 2
Th4 Se5 Th2 99.514(16) . .
Th4 Se5 Th3 124.502(17) . .
Th2 Se5 Th3 91.839(15) . .
Th4 Se5 Rb1 110.614(18) . .
Th2 Se5 Rb1 143.895(19) . .
Th3 Se5 Rb1 87.261(15) . .
Th4 Se5 Rb1 86.874(15) . 2
Th2 Se5 Rb1 86.917(15) . 2
Th3 Se5 Rb1 148.248(18) . 2
Rb1 Se5 Rb1 75.672(11) . 2
Th1 Se6 Th7 103.938(16) . 2_645
Th1 Se6 Th4 104.119(16) . .
Th7 Se6 Th4 150.543(19) 2_645 .
Th1 Se6 Rb2 90.653(16) . .
Th7 Se6 Rb2 91.864(16) 2_645 .
Th4 Se6 Rb2 96.609(16) . .
Th1 Se6 Rb1 83.531(14) . .
Th7 Se6 Rb1 77.516(14) 2_645 .
Th4 Se6 Rb1 96.930(15) . .
Rb2 Se6 Rb1 166.213(19) . .
Th2 Se7 Th5 103.260(16) . .
Th2 Se7 Th3 89.454(14) . .
Th5 Se7 Th3 92.631(14) . .
Th2 Se7 Rb2 170.78(2) . 4_565
Th5 Se7 Rb2 85.953(15) . 4_565
Th3 Se7 Rb2 89.645(16) . 4_565
Th2 Se7 Th7 89.443(14) . 3_665
Th5 Se7 Th7 104.667(15) . 3_665
Th3 Se7 Th7 162.448(18) . 3_665
Rb2 Se7 Th7 88.651(15) 4_565 3_665
Th4 Se8 Th5 101.443(15) . .
Th4 Se8 Th2 97.444(15) . .
Th5 Se8 Th2 104.741(16) . .
Th4 Se8 Th3 105.487(16) . 1_565
Th5 Se8 Th3 147.184(18) . 1_565
Th2 Se8 Th3 90.108(14) . 1_565
Th4 Se9 Th5 101.847(16) . .
Th4 Se9 Th6 104.891(16) . .
Th5 Se9 Th6 100.055(15) . .
Th4 Se9 Th6 146.056(19) . 2_645
Th5 Se9 Th6 103.748(16) . 2_645
Th6 Se9 Th6 92.207(14) . 2_645
Th3 Se10 Th5 98.964(15) . .
Th3 Se10 Th6 99.489(15) . 2_645
Th5 Se10 Th6 103.586(16) . 2_645
Th3 Se10 Rb2 160.35(2) . 2_645
Th5 Se10 Rb2 97.106(16) . 2_645
Th6 Se10 Rb2 87.590(15) 2_645 2_645
Th3 Se10 Rb2 91.657(16) . 4_565
Th5 Se10 Rb2 86.259(15) . 4_565
Th6 Se10 Rb2 163.67(2) 2_645 4_565
Rb2 Se10 Rb2 78.166(17) 2_645 4_565
Th6 Se11 Th5 100.083(16) 2_645 2_645
Th6 Se11 Th6 90.408(14) 2_645 .
Th5 Se11 Th6 122.771(18) 2_645 .
Th6 Se11 Rb2 150.25(2) 2_645 .
Th5 Se11 Rb2 107.176(17) 2_645 .
Th6 Se11 Rb2 84.834(15) . .
Th5 Se12 Th5 104.168(16) . 3_665
Th5 Se12 Th7 111.492(18) . .
Th5 Se12 Th7 116.199(18) 3_665 .
Th5 Se12 Rb2 97.835(17) . 2_645
Th5 Se12 Rb2 134.81(2) 3_665 2_645
Th7 Se12 Rb2 90.562(16) . 2_645
Th4 Se13 Th6 100.941(16) 2_645 2_645
Th4 Se13 Th6 95.842(15) 2_645 .
Th6 Se13 Th6 89.180(13) 2_645 .
Th4 Se13 Th7 88.102(14) 2_645 .
Th6 Se13 Th7 170.228(18) 2_645 .
Th6 Se13 Th7 93.611(14) . .
Th4 Se13 Rb2 101.996(17) 2_645 2_645
Th6 Se13 Rb2 86.390(15) 2_645 2_645
Th6 Se13 Rb2 162.127(19) . 2_645
Th7 Se13 Rb2 88.119(15) . 2_645
Th6 Se14 Th4 97.394(15) . 2_645
Th6 Se14 Th3 97.019(15) . 2_655
Th4 Se14 Th3 101.821(15) 2_645 2_655
Th6 Se14 Th7 96.172(14) . .
Th4 Se14 Th7 86.874(13) 2_645 .
Th3 Se14 Th7 163.102(18) 2_655 .
Th6 Se14 Rb1 163.05(2) . 2_655
Th4 Se14 Rb1 98.783(16) 2_645 2_655
Th3 Se14 Rb1 84.583(14) 2_655 2_655
Th7 Se14 Rb1 79.743(14) . 2_655
Th1 Se15 Th3 93.684(15) 2_645 3_655
Th1 Se15 Th2 122.878(17) 2_645 3_665
Th3 Se15 Th2 89.157(14) 3_655 3_665
Th1 Se15 Th7 106.719(15) 2_645 .
Th3 Se15 Th7 156.763(18) 3_655 .
Th2 Se15 Th7 88.957(14) 3_665 .
Th1 Se15 Rb2 87.993(15) 2_645 2_645
Th3 Se15 Rb2 86.170(15) 3_655 2_645
Th2 Se15 Rb2 149.033(18) 3_665 2_645
Th7 Se15 Rb2 83.611(14) . 2_645

loop_
_geom_bond_atom_site_label_1
_geom_bond_atom_site_label_2
_geom_bond_distance
_geom_bond_site_symmetry_2
Th1 Se6 2.8835(5) .
Th1 Se1 2.8879(5) 4_566
Th1 Se15 2.9452(5) 2_655
Th1 Se1 2.9882(5) 2
Th1 Se4 2.9917(5) .
Th1 Se2 3.0003(5) 2_545
Th1 Se3 3.0130(5) .
Th1 Rb1 4.4944(5) .
Th1 Rb2 4.5363(5) .
Th1 Rb1 4.7795(5) 2
Th2 Se5 2.9322(5) .
Th2 Se7 2.9609(5) .
Th2 Se2 2.9795(5) .
Th2 Se3 2.9837(5) 4_565
Th2 Se3 2.9941(5) 2
Th2 Se8 3.0388(5) .
Th2 Se1 3.0473(5) .
Th2 Se15 3.1196(5) 3_665
Th2 Rb1 4.4898(5) 2
Th3 Se10 2.9264(5) .
Th3 Se2 2.9287(5) 1_545
Th3 Se15 3.0146(5) 3_655
Th3 Se1 3.0216(5) .
Th3 Se5 3.0302(5) .
Th3 Se8 3.0453(5) 1_545
Th3 Se14 3.0763(5) 2_645
Th3 Se7 3.1241(5) .
Th3 Rb1 4.3993(5) .
Th3 Rb2 4.5047(5) 4_565
Th4 Se4 2.8556(5) .
Th4 Se9 2.8798(5) .
Th4 Se8 2.9061(5) .
Th4 Se5 2.9220(5) .
Th4 Se13 2.9630(5) 2_655
Th4 Se14 3.0275(5) 2_655
Th4 Se6 3.0653(5) .
Th4 Rb1 4.4818(5) 2
Th5 Se12 2.8788(5) .
Th5 Se8 2.9274(5) .
Th5 Se9 2.9368(5) .
Th5 Se11 2.9552(5) 2_655
Th5 Se10 2.9623(6) .
Th5 Se12 2.9730(5) 3_665
Th5 Se7 3.0661(5) .
Th5 Rb2 4.3182(5) 4_565
Th5 Rb2 4.7067(5) 2_645
Th6 Se14 2.9481(5) .
Th6 Se11 2.9520(5) 2_655
Th6 Se9 2.9716(5) .
Th6 Se10 2.9876(5) 2_655
Th6 Se9 3.0062(5) 2_655
Th6 Se13 3.0513(5) 2_655
Th6 Se13 3.0845(5) .
Th6 Se11 3.1160(6) .
Th6 Rb2 4.3643(5) .
Th7 Se6 2.9197(6) 2_655
Th7 Se12 2.9912(5) .
Th7 Se3 3.0504(5) 2_655
Th7 Se4 3.0580(5) 2_645
Th7 Se13 3.1714(5) .
Th7 Se14 3.1778(5) .
Th7 Se15 3.2060(5) .
Th7 Se7 3.3274(5) 3_665
Th7 Rb1 4.2532(5) 2_655
Th7 Rb2 4.5143(5) 2_645
Th7 Rb2 4.6064(5) 2_655
Rb1 Se2 3.2788(7) 2_545
Rb1 Se2 3.3213(7) 1_545
Rb1 Se5 3.3375(7) .
Rb1 Se4 3.3504(7) 1_545
Rb1 Se14 3.4487(7) 2_645
Rb1 Se3 3.5138(7) .
Rb1 Se5 3.5614(7) 2_545
Rb1 Se4 3.5974(7) 2_545
Rb1 Se6 3.7876(7) .
Rb1 Rb1 4.2355(4) 2_545
Rb1 Rb1 4.2355(4) 2
Rb1 Th7 4.2532(5) 2_645
Rb2 Se7 3.2649(7) 4_566
Rb2 Se10 3.3095(7) 2_655
Rb2 Se13 3.3184(7) 2_655
Rb2 Se10 3.3412(7) 4_566
Rb2 Se11 3.3491(7) .
Rb2 Se12 3.3519(7) 2_655
Rb2 Se6 3.4692(7) .
Rb2 Se15 3.5548(7) 2_655
Rb2 Rb2 4.1930(10) 3_666
Rb2 Th5 4.3182(5) 4_566
Rb2 Th3 4.5047(5) 4_566
Se1 Th1 2.8879(5) 4_565
Se1 Th1 2.9882(5) 2_545
Se2 Th3 2.9287(5) 1_565
Se2 Th1 3.0003(5) 2
Se2 Rb1 3.2788(7) 2
Se2 Rb1 3.3213(7) 1_565
Se3 Th2 2.9837(5) 4_566
Se3 Th2 2.9941(5) 2_545
Se3 Th7 3.0504(5) 2_645
Se4 Th7 3.0580(5) 2_655
Se4 Rb1 3.3504(7) 1_565
Se4 Rb1 3.5974(7) 2
Se5 Rb1 3.5614(7) 2
Se6 Th7 2.9197(6) 2_645
Se7 Rb2 3.2649(7) 4_565
Se7 Th7 3.3274(5) 3_665
Se8 Th3 3.0453(5) 1_565
Se9 Th6 3.0062(5) 2_645
Se10 Th6 2.9876(5) 2_645
Se10 Rb2 3.3095(7) 2_645
Se10 Rb2 3.3412(7) 4_565
Se11 Th6 2.9520(5) 2_645
Se11 Th5 2.9552(5) 2_645
Se12 Th5 2.9730(5) 3_665
Se12 Rb2 3.3519(7) 2_645
Se13 Th4 2.9630(5) 2_645
Se13 Th6 3.0513(5) 2_645
Se13 Rb2 3.3184(7) 2_645
Se14 Th4 3.0275(5) 2_645
Se14 Th3 3.0763(5) 2_655
Se14 Rb1 3.4487(7) 2_655
Se15 Th1 2.9452(5) 2_645
Se15 Th3 3.0146(5) 3_655
Se15 Th2 3.1196(5) 3_665
Se15 Rb2 3.5548(7) 2_645
